data_4080698
loop_
_publ_author_name
'Glock, Carsten'
'Younis, Fadi M.'
'Ziemann, Steffen'
'G\"orls, Helmar'
'Imhof, Wolfgang'
'Krieck, Sven'
'Westerhausen, Matthias'

_publ_section_title
;
 2,6-Diisopropylphenylamides of Potassium and Calcium: A Primary Amido
 Ligand in s-Block Metal Chemistry with an Unprecedented Catalytic
 Reactivity
;
_journal_issue 9
_journal_name_full Organometallics
_journal_page_first 2649
_journal_paper_doi 10.1021/om4001007
_journal_volume 32
_journal_year 2013
_chemical_formula_moiety 'C48 H72 Ca K2 N4, C7 H8'
_chemical_formula_sum 'C55 H80 Ca K2 N4'
_chemical_formula_weight 915.51
_space_group_IT_number 15
_symmetry_cell_setting monoclinic
_symmetry_space_group_name_Hall '-C 2yc'
_symmetry_space_group_name_H-M 'C 1 2/c 1'
_atom_sites_solution_hydrogens geom
_atom_sites_solution_primary direct
_atom_sites_solution_secondary difmap
_audit_creation_method SHELXL-97
_cell_angle_alpha 90.00
_cell_angle_beta 123.840(3)
_cell_angle_gamma 90.00
_cell_formula_units_Z 4
_cell_length_a 19.5067(15)
_cell_length_b 18.9652(14)
_cell_length_c 17.0042(9)
_cell_measurement_reflns_used 17416
_cell_measurement_temperature 183(2)
_cell_measurement_theta_max 27.48
_cell_measurement_theta_min 2.56
_cell_volume 5225.0(6)
_computing_cell_refinement DENZO
_computing_data_collection COLLECT
_computing_data_reduction DENZO
_computing_molecular_graphics SHELXTL/PC
_computing_publication_material SHELXL-97
_computing_structure_refinement 'SHELXL-97 (Sheldrick, 1997)'
_computing_structure_solution 'SHELXS-97 (Sheldrick, 1990)'
_diffrn_ambient_temperature 183(2)
_diffrn_measured_fraction_theta_full 0.984
_diffrn_measured_fraction_theta_max 0.984
_diffrn_measurement_device_type KappaCCD
_diffrn_measurement_method 'phi- + omega-scan'
_diffrn_radiation_monochromator graphite
_diffrn_radiation_source 'fine-focus sealed tube'
_diffrn_radiation_type MoK\a
_diffrn_radiation_wavelength 0.71073
_diffrn_reflns_av_R_equivalents 0.1152
_diffrn_reflns_av_sigmaI/netI 0.1474
_diffrn_reflns_limit_h_max 24
_diffrn_reflns_limit_h_min -25
_diffrn_reflns_limit_k_max 19
_diffrn_reflns_limit_k_min -24
_diffrn_reflns_limit_l_max 22
_diffrn_reflns_limit_l_min -18
_diffrn_reflns_number 17416
_diffrn_reflns_theta_full 27.48
_diffrn_reflns_theta_max 27.48
_diffrn_reflns_theta_min 2.56
_exptl_absorpt_coefficient_mu 0.318
_exptl_absorpt_correction_type none
_exptl_crystal_colour needle
_exptl_crystal_density_diffrn 1.164
_exptl_crystal_density_method 'not measured'
_exptl_crystal_description prism
_exptl_crystal_F_000 1984
_exptl_crystal_size_max 0.06
_exptl_crystal_size_mid 0.03
_exptl_crystal_size_min 0.03
_refine_diff_density_max 0.512
_refine_diff_density_min -0.455
_refine_diff_density_rms 0.062
_refine_ls_extinction_method none
_refine_ls_goodness_of_fit_ref 0.986
_refine_ls_hydrogen_treatment mixed
_refine_ls_matrix_type full
_refine_ls_number_parameters 295
_refine_ls_number_reflns 5904
_refine_ls_number_restraints 0
_refine_ls_restrained_S_all 0.986
_refine_ls_R_factor_all 0.1740
_refine_ls_R_factor_gt 0.0649
_refine_ls_shift/su_max 0.002
_refine_ls_shift/su_mean 0.000
_refine_ls_structure_factor_coef Fsqd
_refine_ls_weighting_details 'calc w=1/[\s^2^(Fo^2^)+(0.0719P)^2^+0.0000P] where P=(Fo^2^+2Fc^2^)/3'
_refine_ls_weighting_scheme calc
_refine_ls_wR_factor_gt 0.1294
_refine_ls_wR_factor_ref 0.1679
_reflns_number_gt 2824
_reflns_number_total 5904
_reflns_threshold_expression >2sigma(I)
_cod_data_source_file om4001007_si_001.cif
_cod_data_source_block FO3776
_cod_original_sg_symbol_H-M 'C 2/c'
_cod_database_code 4080698

loop_
_symmetry_equiv_pos_as_xyz
'x, y, z'
'-x, y, -z+1/2'
'x+1/2, y+1/2, z'
'-x+1/2, y+1/2, -z+1/2'
'-x, -y, -z'
'x, -y, z-1/2'
'-x+1/2, -y+1/2, -z'
'x+1/2, -y+1/2, z-1/2'

loop_
_atom_site_label
_atom_site_type_symbol
_atom_site_fract_x
_atom_site_fract_y
_atom_site_fract_z
_atom_site_U_iso_or_equiv
_atom_site_adp_type
_atom_site_occupancy
_atom_site_symmetry_multiplicity
_atom_site_calc_flag
_atom_site_refinement_flags
Ca1 Ca 0.0000 0.89031(5) 0.2500 0.0268(3) Uani 1 2 d S
K1 K 0.11582(5) 0.94495(4) 0.14175(5) 0.0428(3) Uani 1 1 d .
N1 N 0.1338(2) 0.86099(19) 0.2976(2) 0.0443(8) Uani 1 1 d .
N2 N -0.03275(18) 0.97702(16) 0.13174(18) 0.0303(7) Uani 1 1 d .
C1 C 0.1939(2) 0.83473(18) 0.2866(2) 0.0353(9) Uani 1 1 d .
C2 C 0.1756(2) 0.77494(19) 0.2266(2) 0.0387(9) Uani 1 1 d .
C3 C 0.2330(3) 0.7529(2) 0.2077(3) 0.0463(10) Uani 1 1 d .
H3A H 0.2201 0.7135 0.1671 0.056 Uiso 1 1 calc R
C4 C 0.3077(3) 0.7861(2) 0.2459(3) 0.0499(11) Uani 1 1 d .
H4A H 0.3453 0.7709 0.2305 0.060 Uiso 1 1 calc R
C5 C 0.3272(3) 0.8416(2) 0.3069(3) 0.0467(10) Uani 1 1 d .
H5A H 0.3795 0.8636 0.3348 0.056 Uiso 1 1 calc R
C6 C 0.2735(2) 0.86678(19) 0.3292(2) 0.0377(9) Uani 1 1 d .
C7 C 0.0975(3) 0.7339(2) 0.1921(3) 0.0591(12) Uani 1 1 d .
H7A H 0.0514 0.7685 0.1687 0.071 Uiso 1 1 calc R
C8 C 0.0742(3) 0.6829(3) 0.1118(4) 0.097(2) Uani 1 1 d .
H8A H 0.0667 0.7090 0.0579 0.146 Uiso 1 1 calc R
H8B H 0.0225 0.6589 0.0926 0.146 Uiso 1 1 calc R
H8C H 0.1181 0.6479 0.1333 0.146 Uiso 1 1 calc R
C9 C 0.1058(3) 0.6930(3) 0.2751(4) 0.0878(17) Uani 1 1 d .
H9A H 0.1220 0.7256 0.3275 0.132 Uiso 1 1 calc R
H9B H 0.1478 0.6563 0.2962 0.132 Uiso 1 1 calc R
H9C H 0.0527 0.6713 0.2544 0.132 Uiso 1 1 calc R
C10 C 0.2982(3) 0.9263(2) 0.4000(3) 0.0487(10) Uani 1 1 d .
H10A H 0.2489 0.9575 0.3746 0.058 Uiso 1 1 calc R
C11 C 0.3692(3) 0.9728(3) 0.4170(3) 0.0779(16) Uani 1 1 d .
H11A H 0.3780 1.0113 0.4601 0.117 Uiso 1 1 calc R
H11B H 0.3556 0.9924 0.3565 0.117 Uiso 1 1 calc R
H11C H 0.4196 0.9444 0.4451 0.117 Uiso 1 1 calc R
C12 C 0.3190(3) 0.8975(2) 0.4952(3) 0.0550(11) Uani 1 1 d .
H12A H 0.2741 0.8668 0.4846 0.082 Uiso 1 1 calc R
H12B H 0.3257 0.9368 0.5363 0.082 Uiso 1 1 calc R
H12C H 0.3704 0.8703 0.5255 0.082 Uiso 1 1 calc R
C13 C -0.1062(2) 0.98425(16) 0.0446(2) 0.0256(7) Uani 1 1 d .
C14 C -0.1590(2) 1.04516(17) 0.0165(2) 0.0320(8) Uani 1 1 d .
C15 C -0.2327(2) 1.04727(19) -0.0732(2) 0.0370(9) Uani 1 1 d .
H15A H -0.2671 1.0876 -0.0911 0.044 Uiso 1 1 calc R
C16 C -0.2567(2) 0.9920(2) -0.1368(2) 0.0396(9) Uani 1 1 d .
H16A H -0.3071 0.9943 -0.1975 0.048 Uiso 1 1 calc R
C17 C -0.2066(2) 0.93386(19) -0.1106(2) 0.0361(9) Uani 1 1 d .
H17A H -0.2232 0.8961 -0.1543 0.043 Uiso 1 1 calc R
C18 C -0.1326(2) 0.92827(17) -0.0228(2) 0.0280(8) Uani 1 1 d .
C19 C -0.0810(2) 0.86195(17) 0.0011(2) 0.0319(8) Uani 1 1 d .
H19A H -0.0345 0.8652 0.0693 0.038 Uiso 1 1 calc R
C20 C -0.0427(3) 0.8572(2) -0.0572(3) 0.0503(11) Uani 1 1 d .
H20A H -0.0122 0.9006 -0.0491 0.075 Uiso 1 1 calc R
H20B H -0.0866 0.8510 -0.1243 0.075 Uiso 1 1 calc R
H20C H -0.0049 0.8169 -0.0354 0.075 Uiso 1 1 calc R
C21 C -0.1295(3) 0.79495(18) -0.0106(3) 0.0451(10) Uani 1 1 d .
H21A H -0.1517 0.7983 0.0286 0.068 Uiso 1 1 calc R
H21B H -0.0928 0.7540 0.0091 0.068 Uiso 1 1 calc R
H21C H -0.1750 0.7896 -0.0772 0.068 Uiso 1 1 calc R
C22 C -0.1357(2) 1.10572(18) 0.0858(2) 0.0358(8) Uani 1 1 d .
H22A H -0.0752 1.1143 0.1181 0.043 Uiso 1 1 calc R
C23 C -0.1803(3) 1.1752(2) 0.0392(3) 0.0582(12) Uani 1 1 d .
H23A H -0.1739 1.1866 -0.0125 0.087 Uiso 1 1 calc R
H23B H -0.1565 1.2131 0.0864 0.087 Uiso 1 1 calc R
H23C H -0.2391 1.1702 0.0142 0.087 Uiso 1 1 calc R
C24 C -0.1510(3) 1.0872(2) 0.1624(3) 0.0470(10) Uani 1 1 d .
H24A H -0.1239 1.0423 0.1921 0.071 Uiso 1 1 calc R
H24B H -0.2105 1.0829 0.1337 0.071 Uiso 1 1 calc R
H24C H -0.1284 1.1245 0.2104 0.071 Uiso 1 1 calc R
C1T C 0.5000 0.9331(6) 0.2500 0.137(5) Uani 1 2 d S
C2T C 0.5312(4) 0.8957(5) 0.3333(5) 0.120(3) Uani 1 1 d .
H2TA H 0.5531 0.9207 0.3910 0.144 Uiso 1 1 calc R
C3T C 0.5311(5) 0.8266(5) 0.3338(6) 0.127(3) Uani 1 1 d .
H3TA H 0.5522 0.8015 0.3912 0.152 Uiso 1 1 calc R
C4T C 0.5000 0.7911(7) 0.2500 0.127(4) Uani 1 2 d S
H4TA H 0.5000 0.7410 0.2500 0.152 Uiso 1 2 calc SR
C5T C 0.5000 1.0059(8) 0.2500 0.216(6) Uiso 1 2 d S
H5TA H 0.5240 1.0231 0.3146 0.323 Uiso 0.50 1 calc PR
H5TB H 0.4432 1.0231 0.2088 0.323 Uiso 0.50 1 calc PR
H5TC H 0.5328 1.0231 0.2265 0.323 Uiso 0.50 1 calc PR
H1N2 H -0.024(2) 1.0122(16) 0.161(2) 0.022(9) Uiso 1 1 d .
H1N1 H 0.154(3) 0.897(2) 0.335(3) 0.071(16) Uiso 1 1 d .

loop_
_atom_site_aniso_label
_atom_site_aniso_U_11
_atom_site_aniso_U_22
_atom_site_aniso_U_33
_atom_site_aniso_U_23
_atom_site_aniso_U_13
_atom_site_aniso_U_12
Ca1 0.0277(6) 0.0295(6) 0.0267(5) 0.000 0.0172(4) 0.000
K1 0.0436(5) 0.0491(6) 0.0453(5) 0.0134(4) 0.0307(4) 0.0050(4)
N1 0.041(2) 0.049(2) 0.0441(18) 0.0059(17) 0.0242(17) 0.0126(17)
N2 0.0344(19) 0.0277(18) 0.0253(15) -0.0028(12) 0.0144(14) 0.0007(14)
C1 0.041(2) 0.034(2) 0.0343(18) 0.0130(15) 0.0227(18) 0.0151(18)
C2 0.036(2) 0.038(2) 0.039(2) 0.0115(16) 0.0188(18) 0.0086(18)
C3 0.051(3) 0.050(3) 0.041(2) 0.0049(17) 0.028(2) 0.011(2)
C4 0.052(3) 0.063(3) 0.054(2) 0.008(2) 0.041(2) 0.014(2)
C5 0.043(3) 0.053(3) 0.049(2) 0.0111(19) 0.028(2) 0.004(2)
C6 0.038(2) 0.039(2) 0.0357(19) 0.0100(16) 0.0201(18) 0.0075(18)
C7 0.035(3) 0.044(3) 0.079(3) -0.005(2) 0.019(2) 0.006(2)
C8 0.057(4) 0.062(4) 0.126(4) -0.041(3) 0.022(3) -0.001(3)
C9 0.053(3) 0.074(4) 0.149(5) 0.039(3) 0.064(4) 0.012(3)
C10 0.044(3) 0.046(3) 0.046(2) 0.0046(18) 0.019(2) 0.010(2)
C11 0.089(4) 0.068(3) 0.062(3) -0.002(2) 0.033(3) -0.034(3)
C12 0.058(3) 0.061(3) 0.050(2) -0.003(2) 0.033(2) 0.013(2)
C13 0.027(2) 0.0307(19) 0.0234(16) 0.0042(13) 0.0167(15) 0.0008(15)
C14 0.036(2) 0.037(2) 0.0316(18) 0.0051(15) 0.0235(17) 0.0019(17)
C15 0.034(2) 0.042(2) 0.0386(19) 0.0166(17) 0.0224(18) 0.0124(18)
C16 0.031(2) 0.057(3) 0.0263(17) 0.0068(17) 0.0131(16) -0.003(2)
C17 0.037(2) 0.043(2) 0.0270(17) -0.0034(15) 0.0168(17) -0.0108(19)
C18 0.031(2) 0.0306(19) 0.0236(16) 0.0019(13) 0.0160(15) -0.0024(16)
C19 0.038(2) 0.032(2) 0.0302(17) -0.0038(14) 0.0211(17) -0.0023(17)
C20 0.067(3) 0.045(2) 0.057(2) -0.0013(18) 0.046(2) 0.003(2)
C21 0.054(3) 0.033(2) 0.051(2) -0.0054(17) 0.031(2) -0.0074(19)
C22 0.044(2) 0.031(2) 0.0369(18) 0.0031(15) 0.0255(18) 0.0047(18)
C23 0.078(4) 0.037(2) 0.063(3) 0.0087(19) 0.041(3) 0.015(2)
C24 0.065(3) 0.044(2) 0.047(2) -0.0017(17) 0.040(2) 0.002(2)
C1T 0.043(6) 0.077(7) 0.257(15) 0.000 0.063(8) 0.000
C2T 0.073(5) 0.154(8) 0.128(6) 0.018(6) 0.053(5) 0.033(6)
C3T 0.077(5) 0.164(8) 0.152(7) 0.013(7) 0.071(5) 0.033(6)
C4T 0.067(7) 0.150(11) 0.183(12) 0.000 0.081(8) 0.000

loop_
_atom_type_symbol
_atom_type_description
_atom_type_scat_dispersion_real
_atom_type_scat_dispersion_imag
_atom_type_scat_source
C C 0.0033 0.0016 'International Tables Vol C Tables 4.2.6.8 and 6.1.1.4'
H H 0.0000 0.0000 'International Tables Vol C Tables 4.2.6.8 and 6.1.1.4'
N N 0.0061 0.0033 'International Tables Vol C Tables 4.2.6.8 and 6.1.1.4'
Ca Ca 0.2262 0.3064 'International Tables Vol C Tables 4.2.6.8 and 6.1.1.4'
K K 0.2009 0.2494 'International Tables Vol C Tables 4.2.6.8 and 6.1.1.4'

loop_
_geom_angle_atom_site_label_1
_geom_angle_atom_site_label_2
_geom_angle_atom_site_label_3
_geom_angle
_geom_angle_site_symmetry_1
_geom_angle_site_symmetry_3
N1 Ca1 N1 152.37(18) . 2
N1 Ca1 N2 98.56(11) . 2
N1 Ca1 N2 100.33(10) 2 2
N1 Ca1 N2 100.33(10) . .
N1 Ca1 N2 98.56(11) 2 .
N2 Ca1 N2 93.17(14) 2 .
N1 Ca1 K1 51.29(8) . .
N1 Ca1 K1 139.17(8) 2 .
N2 Ca1 K1 105.63(7) 2 .
N2 Ca1 K1 49.65(7) . .
N1 Ca1 K1 139.17(8) . 2
N1 Ca1 K1 51.30(8) 2 2
N2 Ca1 K1 49.65(7) 2 2
N2 Ca1 K1 105.63(7) . 2
K1 Ca1 K1 148.08(4) . 2
N1 Ca1 H1N2 102.4(7) . .
N1 Ca1 H1N2 101.6(7) 2 .
N2 Ca1 H1N2 76.1(7) 2 .
N2 Ca1 H1N2 17.1(6) . .
K1 Ca1 H1N2 56.5(7) . .
K1 Ca1 H1N2 94.2(6) 2 .
N1 Ca1 H1N1 20.0(9) . .
N1 Ca1 H1N1 164.2(10) 2 .
N2 Ca1 H1N1 79.0(10) 2 .
N2 Ca1 H1N1 97.2(10) . .
K1 Ca1 H1N1 54.4(10) . .
K1 Ca1 H1N1 123.8(10) 2 .
H1N2 Ca1 H1N1 93.6(12) . .
N2 K1 C1 103.66(9) . .
N2 K1 N1 77.19(8) . .
C1 K1 N1 27.18(9) . .
N2 K1 C16 144.36(10) . 5_575
C1 K1 C16 104.42(10) . 5_575
N1 K1 C16 125.57(10) . 5_575
N2 K1 C15 154.17(9) . 5_575
C1 K1 C15 101.77(9) . 5_575
N1 K1 C15 128.57(9) . 5_575
C16 K1 C15 26.15(9) 5_575 5_575
N2 K1 C17 118.88(9) . 5_575
C1 K1 C17 126.13(10) . 5_575
N1 K1 C17 139.23(10) . 5_575
C16 K1 C17 25.71(9) 5_575 5_575
C15 K1 C17 45.02(10) 5_575 5_575
N2 K1 C14 131.18(8) . 5_575
C1 K1 C14 119.05(9) . 5_575
N1 K1 C14 145.46(9) . 5_575
C16 K1 C14 45.40(9) 5_575 5_575
C15 K1 C14 25.35(9) 5_575 5_575
C17 K1 C14 51.87(9) 5_575 5_575
N2 K1 C18 104.63(8) . 5_575
C1 K1 C18 149.27(10) . 5_575
N1 K1 C18 162.13(10) . 5_575
C16 K1 C18 44.86(9) 5_575 5_575
C15 K1 C18 51.89(9) 5_575 5_575
C17 K1 C18 24.90(8) 5_575 5_575
C14 K1 C18 44.20(8) 5_575 5_575
N2 K1 C6 121.27(8) . .
C1 K1 C6 25.69(9) . .
N1 K1 C6 46.14(9) . .
C16 K1 C6 80.38(9) 5_575 .
C15 K1 C6 84.23(9) 5_575 .
C17 K1 C6 100.54(9) 5_575 .
C14 K1 C6 107.13(9) 5_575 .
C18 K1 C6 124.50(9) 5_575 .
N2 K1 C13 109.64(8) . 5_575
C1 K1 C13 144.15(9) . 5_575
N1 K1 C13 170.23(9) . 5_575
C16 K1 C13 52.51(8) 5_575 5_575
C15 K1 C13 44.58(8) 5_575 5_575
C17 K1 C13 44.15(8) 5_575 5_575
C14 K1 C13 25.17(8) 5_575 5_575
C18 K1 C13 24.93(7) 5_575 5_575
C6 K1 C13 128.66(8) . 5_575
N2 K1 C2 108.46(9) . .
C1 K1 C2 24.10(9) . .
N1 K1 C2 43.60(9) . .
C16 K1 C2 106.16(10) 5_575 .
C15 K1 C2 93.10(9) 5_575 .
C17 K1 C2 131.76(10) 5_575 .
C14 K1 C2 102.56(8) 5_575 .
C18 K1 C2 144.69(9) 5_575 .
C6 K1 C2 42.46(9) . .
C13 K1 C2 126.63(8) 5_575 .
N2 K1 Ca1 39.42(5) . .
C1 K1 Ca1 64.25(7) . .
N1 K1 Ca1 38.18(6) . .
C16 K1 Ca1 156.72(7) 5_575 .
C15 K1 Ca1 165.24(7) 5_575 .
C17 K1 Ca1 146.76(7) 5_575 .
C14 K1 Ca1 157.67(7) 5_575 .
C18 K1 Ca1 142.87(6) 5_575 .
C6 K1 Ca1 83.94(6) . .
C13 K1 Ca1 147.10(6) 5_575 .
C2 K1 Ca1 72.20(6) . .
N2 K1 H1N1 76.4(9) . .
C1 K1 H1N1 35.5(8) . .
N1 K1 H1N1 16.3(8) . .
C16 K1 H1N1 117.4(9) 5_575 .
C15 K1 H1N1 128.7(9) 5_575 .
C17 K1 H1N1 125.2(9) 5_575 .
C14 K1 H1N1 152.0(9) 5_575 .
C18 K1 H1N1 146.1(8) 5_575 .
C6 K1 H1N1 45.0(8) . .
C13 K1 H1N1 169.2(9) 5_575 .
C2 K1 H1N1 56.8(8) . .
Ca1 K1 H1N1 41.6(9) . .
C1 N1 Ca1 155.8(3) . .
C1 N1 K1 75.94(18) . .
Ca1 N1 K1 90.52(10) . .
C1 N1 H1N1 108(3) . .
Ca1 N1 H1N1 92(3) . .
K1 N1 H1N1 91(3) . .
C13 N2 Ca1 127.0(2) . .
C13 N2 K1 119.72(19) . .
Ca1 N2 K1 90.93(9) . .
C13 N2 H1N2 109(2) . .
Ca1 N2 H1N2 101(2) . .
K1 N2 H1N2 107(2) . .
N1 C1 C2 119.3(3) . .
N1 C1 C6 122.8(3) . .
C2 C1 C6 117.9(3) . .
N1 C1 K1 76.89(19) . .
C2 C1 K1 99.19(19) . .
C6 C1 K1 91.8(2) . .
C3 C2 C1 119.3(4) . .
C3 C2 C7 121.5(4) . .
C1 C2 C7 119.0(3) . .
C3 C2 K1 108.2(2) . .
C1 C2 K1 56.71(17) . .
C7 C2 K1 106.6(2) . .
C4 C3 C2 122.1(4) . .
C4 C3 H3A 118.9 . .
C2 C3 H3A 118.9 . .
C5 C4 C3 118.8(4) . .
C5 C4 H4A 120.6 . .
C3 C4 H4A 120.6 . .
C4 C5 C6 122.6(4) . .
C4 C5 H5A 118.7 . .
C6 C5 H5A 118.7 . .
C5 C6 C1 119.2(3) . .
C5 C6 C10 121.3(4) . .
C1 C6 C10 119.5(3) . .
C5 C6 K1 109.3(2) . .
C1 C6 K1 62.46(17) . .
C10 C6 K1 98.4(2) . .
C2 C7 C8 114.3(4) . .
C2 C7 C9 109.6(3) . .
C8 C7 C9 109.2(4) . .
C2 C7 H7A 107.9 . .
C8 C7 H7A 107.9 . .
C9 C7 H7A 107.9 . .
C7 C8 H8A 109.5 . .
C7 C8 H8B 109.5 . .
H8A C8 H8B 109.5 . .
C7 C8 H8C 109.5 . .
H8A C8 H8C 109.5 . .
H8B C8 H8C 109.5 . .
C7 C9 H9A 109.5 . .
C7 C9 H9B 109.5 . .
H9A C9 H9B 109.5 . .
C7 C9 H9C 109.5 . .
H9A C9 H9C 109.5 . .
H9B C9 H9C 109.5 . .
C6 C10 C11 115.6(3) . .
C6 C10 C12 110.6(3) . .
C11 C10 C12 109.1(3) . .
C6 C10 H10A 107.0 . .
C11 C10 H10A 107.0 . .
C12 C10 H10A 107.0 . .
C10 C11 H11A 109.5 . .
C10 C11 H11B 109.5 . .
H11A C11 H11B 109.5 . .
C10 C11 H11C 109.5 . .
H11A C11 H11C 109.5 . .
H11B C11 H11C 109.5 . .
C10 C12 H12A 109.5 . .
C10 C12 H12B 109.5 . .
H12A C12 H12B 109.5 . .
C10 C12 H12C 109.5 . .
H12A C12 H12C 109.5 . .
H12B C12 H12C 109.5 . .
N2 C13 C18 118.8(3) . .
N2 C13 C14 124.0(3) . .
C18 C13 C14 117.2(3) . .
N2 C13 K1 122.2(2) . 5_575
C18 C13 K1 74.55(15) . 5_575
C14 C13 K1 73.18(15) . 5_575
C15 C14 C13 119.8(3) . .
C15 C14 C22 120.4(3) . .
C13 C14 C22 119.9(3) . .
C15 C14 K1 71.17(17) . 5_575
C13 C14 K1 81.65(16) . 5_575
C22 C14 K1 119.7(2) . 5_575
C16 C15 C14 121.7(3) . .
C16 C15 K1 75.1(2) . 5_575
C14 C15 K1 83.5(2) . 5_575
C16 C15 H15A 119.2 . .
C14 C15 H15A 119.2 . .
K1 C15 H15A 112.4 5_575 .
C17 C16 C15 118.9(3) . .
C17 C16 K1 80.4(2) . 5_575
C15 C16 K1 78.8(2) . 5_575
C17 C16 H16A 120.6 . .
C15 C16 H16A 120.6 . .
K1 C16 H16A 110.8 5_575 .
C16 C17 C18 122.5(3) . .
C16 C17 K1 73.9(2) . 5_575
C18 C17 K1 83.7(2) . 5_575
C16 C17 H17A 118.8 . .
C18 C17 H17A 118.8 . .
K1 C17 H17A 113.7 5_575 .
C17 C18 C13 120.0(3) . .
C17 C18 C19 119.3(3) . .
C13 C18 C19 120.7(3) . .
C17 C18 K1 71.38(18) . 5_575
C13 C18 K1 80.52(17) . 5_575
C19 C18 K1 119.61(19) . 5_575
C18 C19 C21 112.5(3) . .
C18 C19 C20 111.3(3) . .
C21 C19 C20 110.7(3) . .
C18 C19 H19A 107.3 . .
C21 C19 H19A 107.3 . .
C20 C19 H19A 107.3 . .
C19 C20 H20A 109.5 . .
C19 C20 H20B 109.5 . .
H20A C20 H20B 109.5 . .
C19 C20 H20C 109.5 . .
H20A C20 H20C 109.5 . .
H20B C20 H20C 109.5 . .
C19 C21 H21A 109.5 . .
C19 C21 H21B 109.5 . .
H21A C21 H21B 109.5 . .
C19 C21 H21C 109.5 . .
H21A C21 H21C 109.5 . .
H21B C21 H21C 109.5 . .
C14 C22 C24 111.7(3) . .
C14 C22 C23 114.2(3) . .
C24 C22 C23 108.2(3) . .
C14 C22 H22A 107.5 . .
C24 C22 H22A 107.5 . .
C23 C22 H22A 107.5 . .
C22 C23 H23A 109.5 . .
C22 C23 H23B 109.5 . .
H23A C23 H23B 109.5 . .
C22 C23 H23C 109.5 . .
H23A C23 H23C 109.5 . .
H23B C23 H23C 109.5 . .
C22 C24 H24A 109.5 . .
C22 C24 H24B 109.5 . .
H24A C24 H24B 109.5 . .
C22 C24 H24C 109.5 . .
H24A C24 H24C 109.5 . .
H24B C24 H24C 109.5 . .
C2T C1T C2T 118.5(11) . 2_655
C2T C1T C5T 120.7(5) . .
C2T C1T C5T 120.7(5) 2_655 .
C3T C2T C1T 121.1(9) . .
C3T C2T H2TA 119.4 . .
C1T C2T H2TA 119.4 . .
C2T C3T C4T 118.9(11) . .
C2T C3T H3TA 120.5 . .
C4T C3T H3TA 120.5 . .
C3T C4T C3T 121.4(13) 2_655 .
C3T C4T H4TA 119.3 2_655 .
C3T C4T H4TA 119.3 . .
C1T C5T H5TA 109.5 . .
C1T C5T H5TB 109.5 . .
H5TA C5T H5TB 109.5 . .
C1T C5T H5TC 109.5 . .
H5TA C5T H5TC 109.5 . .
H5TB C5T H5TC 109.5 . .

loop_
_geom_bond_atom_site_label_1
_geom_bond_atom_site_label_2
_geom_bond_distance
_geom_bond_site_symmetry_2
Ca1 N1 2.329(3) .
Ca1 N1 2.329(3) 2
Ca1 N2 2.393(3) 2
Ca1 N2 2.393(3) .
Ca1 K1 3.7680(8) .
Ca1 K1 3.7680(8) 2
Ca1 H1N2 2.66(3) .
Ca1 H1N1 2.51(5) .
K1 N2 2.872(3) .
K1 C1 2.929(3) .
K1 N1 2.941(3) .
K1 C16 3.042(4) 5_575
K1 C15 3.088(3) 5_575
K1 C17 3.121(3) 5_575
K1 C14 3.241(3) 5_575
K1 C18 3.274(3) 5_575
K1 C6 3.301(4) .
K1 C13 3.350(3) 5_575
K1 C2 3.459(4) .
K1 H1N1 3.08(4) .
N1 C1 1.379(4) .
N1 H1N1 0.86(4) .
N2 C13 1.379(4) .
N2 H1N2 0.79(3) .
C1 C2 1.431(5) .
C1 C6 1.432(5) .
C2 C3 1.390(5) .
C2 C7 1.508(5) .
C3 C4 1.375(6) .
C3 H3A 0.9500 .
C4 C5 1.375(5) .
C4 H4A 0.9500 .
C5 C6 1.382(5) .
C5 H5A 0.9500 .
C6 C10 1.520(5) .
C7 C8 1.520(6) .
C7 C9 1.538(6) .
C7 H7A 1.0000 .
C8 H8A 0.9800 .
C8 H8B 0.9800 .
C8 H8C 0.9800 .
C9 H9A 0.9800 .
C9 H9B 0.9800 .
C9 H9C 0.9800 .
C10 C11 1.528(6) .
C10 C12 1.534(5) .
C10 H10A 1.0000 .
C11 H11A 0.9800 .
C11 H11B 0.9800 .
C11 H11C 0.9800 .
C12 H12A 0.9800 .
C12 H12B 0.9800 .
C12 H12C 0.9800 .
C13 C18 1.432(4) .
C13 C14 1.440(4) .
C13 K1 3.350(3) 5_575
C14 C15 1.397(5) .
C14 C22 1.522(4) .
C14 K1 3.241(3) 5_575
C15 C16 1.387(5) .
C15 K1 3.088(3) 5_575
C15 H15A 0.9500 .
C16 C17 1.373(5) .
C16 K1 3.042(4) 5_575
C16 H16A 0.9500 .
C17 C18 1.387(5) .
C17 K1 3.121(3) 5_575
C17 H17A 0.9500 .
C18 C19 1.519(4) .
C18 K1 3.274(3) 5_575
C19 C21 1.529(5) .
C19 C20 1.540(4) .
C19 H19A 1.0000 .
C20 H20A 0.9800 .
C20 H20B 0.9800 .
C20 H20C 0.9800 .
C21 H21A 0.9800 .
C21 H21B 0.9800 .
C21 H21C 0.9800 .
C22 C24 1.531(4) .
C22 C23 1.533(5) .
C22 H22A 1.0000 .
C23 H23A 0.9800 .
C23 H23B 0.9800 .
C23 H23C 0.9800 .
C24 H24A 0.9800 .
C24 H24B 0.9800 .
C24 H24C 0.9800 .
C1T C2T 1.384(8) .
C1T C2T 1.384(8) 2_655
C1T C5T 1.382(15) .
C2T C3T 1.311(10) .
C2T H2TA 0.9500 .
C3T C4T 1.375(9) .
C3T H3TA 0.9500 .
C4T C3T 1.375(9) 2_655
C4T H4TA 0.9500 .
C5T H5TA 0.9800 .
C5T H5TB 0.9800 .
C5T H5TC 0.9800 .
